data_4324294
loop_
_publ_author_name
'Ulf Betke'
'Mathias S. Wickleder'

_publ_contact_author_address
;
  Institut f\"ur Reine und Angewandte Chemie,
  Fakult\"at f\"ur Mathematik und Naturwissenschaften
  der Carl von Ossietzky Universit\"at Oldenburg
  Postfach 2503
  D-26111 Oldenburg
  Germany
;
_publ_contact_author_email 'mathias.wickleder@uni-oldenburg.de '
_publ_contact_author_fax '049 441 798-3352'
_publ_contact_author_name ' Prof. Dr. Mathias S. Wickleder'
_publ_contact_author_phone '049 441 798-3660'
_publ_section_title
;
 Sulfates of the Refractory Metals: Crystal Structure and Thermal Behavior
 of Nb2O2(SO4)3, MoO2(SO4), WO(SO4)2, and Two Modifications of Re2O5(SO4)2
;
_journal_name_full 'Inorganic Chemistry'
_journal_page_first 858
_journal_page_last 872
_journal_paper_doi 10.1021/ic101455z
_journal_volume 50
_journal_year 2011
_chemical_formula_moiety '(Re 7+)2, (O 2-)5, (SO4 2-)2'
_chemical_formula_sum 'O13 Re2 S2'
_chemical_formula_weight 644.52
_chemical_name_common Dirhenium(VII)-pentaoxide-bis(sulfate)
_space_group_IT_number 57
_symmetry_cell_setting orthorhombic
_symmetry_Int_Tables_number 57
_symmetry_space_group_name_Hall '-P 2c 2b'
_symmetry_space_group_name_H-M 'P b c m'
_atom_sites_solution_primary direct
_atom_sites_solution_secondary difmap
_audit_creation_method SHELXL-97
_cell_angle_alpha 90.00
_cell_angle_beta 90.00
_cell_angle_gamma 90.00
_cell_formula_units_Z 4
_cell_length_a 7.1544(3)
_cell_length_b 7.1619(3)
_cell_length_c 16.8551(7)
_cell_measurement_reflns_used 269
_cell_measurement_temperature 153(2)
_cell_measurement_theta_max 32.25
_cell_measurement_theta_min 1.65
_cell_measurement_wavelength 0.71073
_cell_volume 863.64(6)
_computing_cell_refinement 'APEX II Suite (Bruker, 2009)'
_computing_data_collection 'APEX II Suite (Bruker, 2009)'
_computing_data_reduction 'XRED 1.22 (Stoe, 2001)'
_computing_molecular_graphics 'Diamond 3.2 (Brandenburg, 2010)'
_computing_publication_material 'SHELX-97 (Sheldrick, 1997)'
_computing_structure_refinement 'SHELXL-97 (Sheldrick, 1997)'
_computing_structure_solution 'SHELXS-97 (Sheldrick, 1997)'
_diffrn_ambient_temperature 153(2)
_diffrn_measured_fraction_theta_full 0.998
_diffrn_measured_fraction_theta_max 0.998
_diffrn_measurement_device_type 'Bruker APEX II CCD'
_diffrn_measurement_method 'phi and omega scans'
_diffrn_radiation_monochromator graphite
_diffrn_radiation_probe x-ray
_diffrn_radiation_type MoK\a
_diffrn_radiation_wavelength 0.71073
_diffrn_reflns_av_R_equivalents 0.0364
_diffrn_reflns_av_sigmaI/netI 0.0123
_diffrn_reflns_limit_h_max 9
_diffrn_reflns_limit_h_min -9
_diffrn_reflns_limit_k_max 8
_diffrn_reflns_limit_k_min -9
_diffrn_reflns_limit_l_max 22
_diffrn_reflns_limit_l_min -22
_diffrn_reflns_number 17045
_diffrn_reflns_theta_full 28.23
_diffrn_reflns_theta_max 28.23
_diffrn_reflns_theta_min 2.85
_diffrn_source 'fine-focus sealed tube'
_exptl_absorpt_coefficient_mu 28.570
_exptl_absorpt_correction_T_max 0.1592
_exptl_absorpt_correction_T_min 0.0420
_exptl_absorpt_correction_type numerical
_exptl_absorpt_process_details 'XRED 1.22 (Stoe, 2001)'
_exptl_crystal_colour 'light yellow'
_exptl_crystal_density_diffrn 4.957
_exptl_crystal_description needle
_exptl_crystal_F_000 1144
_exptl_crystal_size_max 0.26
_exptl_crystal_size_mid 0.13
_exptl_crystal_size_min 0.13
_refine_diff_density_max 1.710
_refine_diff_density_min -0.875
_refine_diff_density_rms 0.188
_refine_ls_extinction_coef 0.00185(8)
_refine_ls_extinction_expression Fc^*^=kFc[1+0.001xFc^2^\l^3^/sin(2\q)]^-1/4^
_refine_ls_extinction_method SHELXL
_refine_ls_goodness_of_fit_ref 1.283
_refine_ls_matrix_type full
_refine_ls_number_parameters 84
_refine_ls_number_reflns 1105
_refine_ls_number_restraints 0
_refine_ls_restrained_S_all 1.283
_refine_ls_R_factor_all 0.0190
_refine_ls_R_factor_gt 0.0179
_refine_ls_shift/su_max 0.002
_refine_ls_shift/su_mean 0.000
_refine_ls_structure_factor_coef Fsqd
_refine_ls_weighting_details 'calc w=1/[\s^2^(Fo^2^)+(0.0055P)^2^+9.9168P] where P=(Fo^2^+2Fc^2^)/3'
_refine_ls_weighting_scheme calc
_refine_ls_wR_factor_gt 0.0393
_refine_ls_wR_factor_ref 0.0396
_reflns_number_gt 1069
_reflns_number_total 1105
_reflns_threshold_expression >2sigma(I)
_cod_data_source_file ic101455z_si_004.cif
_cod_data_source_block Re2O5(SO4)2_II
_cod_database_code 4324294

loop_
_symmetry_equiv_pos_as_xyz
'x, y, z'
'-x, -y, z+1/2'
'x, -y+1/2, -z'
'-x, y+1/2, -z+1/2'
'-x, -y, -z'
'x, y, -z-1/2'
'-x, y-1/2, z'
'x, -y-1/2, z-1/2'

loop_
_atom_site_label
_atom_site_type_symbol
_atom_site_fract_x
_atom_site_fract_y
_atom_site_fract_z
_atom_site_U_iso_or_equiv
_atom_site_adp_type
_atom_site_occupancy
_atom_site_symmetry_multiplicity
_atom_site_calc_flag
_atom_site_refinement_flags
Re1 Re 0.26452(2) 0.15596(3) 0.601647(10) 0.00699(9) Uani 1 1 d .
S2 S -0.1383(2) 0.2500 0.5000 0.0064(3) Uani 1 2 d S
S3 S 0.2336(2) -0.1255(2) 0.7500 0.0077(3) Uani 1 2 d S
O13 O 0.3067(7) 0.2500 0.5000 0.0155(11) Uani 1 2 d S
O11 O 0.2275(5) 0.3557(6) 0.6512(3) 0.0206(9) Uani 1 1 d .
O12 O 0.4900(5) 0.1088(5) 0.6232(2) 0.0119(7) Uani 1 1 d .
O22 O -0.0210(5) 0.1586(5) 0.5605(2) 0.0103(7) Uani 1 1 d .
O31 O 0.1353(9) -0.2961(9) 0.7500 0.0233(13) Uani 1 2 d S
O32 O 0.4323(7) -0.1208(8) 0.7500 0.0138(11) Uani 1 2 d S
O33 O 0.1567(5) -0.0071(6) 0.6796(2) 0.0148(8) Uani 1 1 d .
O21 O -0.2610(5) 0.1108(5) 0.4639(2) 0.0105(7) Uani 1 1 d .

loop_
_atom_site_aniso_label
_atom_site_aniso_U_11
_atom_site_aniso_U_22
_atom_site_aniso_U_33
_atom_site_aniso_U_23
_atom_site_aniso_U_13
_atom_site_aniso_U_12
Re1 0.00807(11) 0.00652(12) 0.00639(11) -0.00002(7) -0.00137(6) -0.00080(6)
S2 0.0073(6) 0.0060(8) 0.0060(7) -0.0006(6) 0.000 0.000
S3 0.0106(7) 0.0062(8) 0.0064(7) 0.000 0.000 -0.0002(6)
O13 0.010(2) 0.022(3) 0.015(2) 0.012(2) 0.000 0.000
O11 0.0163(18) 0.017(2) 0.028(2) -0.0115(17) -0.0018(16) 0.0030(16)
O12 0.0108(15) 0.0130(19) 0.0120(16) 0.0015(14) -0.0021(14) -0.0014(13)
O22 0.0103(16) 0.0119(19) 0.0085(15) 0.0040(14) -0.0008(13) -0.0005(14)
O31 0.026(3) 0.013(3) 0.031(3) 0.000 0.000 -0.005(2)
O32 0.010(2) 0.019(3) 0.013(2) 0.000 0.000 0.006(2)
O33 0.0121(16) 0.025(2) 0.0076(16) 0.0066(15) -0.0005(13) 0.0003(15)
O21 0.0096(15) 0.0073(17) 0.0146(16) -0.0050(13) -0.0030(13) 0.0003(13)

loop_
_atom_type_symbol
_atom_type_description
_atom_type_scat_dispersion_real
_atom_type_scat_dispersion_imag
_atom_type_scat_source
Re Re -1.0185 7.2310 'International Tables Vol C Tables 4.2.6.8 and 6.1.1.4'
S S 0.1246 0.1234 'International Tables Vol C Tables 4.2.6.8 and 6.1.1.4'
O O 0.0106 0.0060 'International Tables Vol C Tables 4.2.6.8 and 6.1.1.4'

loop_
_geom_angle_atom_site_label_1
_geom_angle_atom_site_label_2
_geom_angle_atom_site_label_3
_geom_angle
_geom_angle_site_symmetry_1
_geom_angle_site_symmetry_3
O11 Re1 O12 102.40(19) . .
O11 Re1 O13 100.06(16) . .
O12 Re1 O13 96.6(2) . .
O11 Re1 O33 96.6(2) . .
O12 Re1 O33 96.61(16) . .
O13 Re1 O33 155.96(15) . .
O11 Re1 O22 90.18(17) . .
O12 Re1 O22 167.41(16) . .
O13 Re1 O22 81.64(18) . .
O33 Re1 O22 81.09(14) . .
O11 Re1 O21 170.25(16) . 5_556
O12 Re1 O21 86.87(16) . 5_556
O13 Re1 O21 81.64(10) . 5_556
O33 Re1 O21 79.13(16) . 5_556
O22 Re1 O21 80.54(13) . 5_556
O21 S2 O21 106.1(3) . 3_556
O21 S2 O22 110.9(2) . 3_556
O21 S2 O22 109.1(2) 3_556 3_556
O21 S2 O22 109.1(2) . .
O21 S2 O22 110.9(2) 3_556 .
O22 S2 O22 110.6(3) 3_556 .
O31 S3 O32 121.3(4) . .
O31 S3 O33 107.2(2) . 6_557
O32 S3 O33 109.9(2) . 6_557
O31 S3 O33 107.2(2) . .
O32 S3 O33 109.9(2) . .
O33 S3 O33 99.2(3) 6_557 .
Re1 O13 Re1 161.4(3) 3_556 .
S2 O22 Re1 140.0(2) . .
S3 O33 Re1 135.3(2) . .
S2 O21 Re1 143.7(2) . 5_556

loop_
_geom_bond_atom_site_label_1
_geom_bond_atom_site_label_2
_geom_bond_distance
_geom_bond_site_symmetry_2
Re1 O11 1.677(4) .
Re1 O12 1.687(4) .
Re1 O13 1.8655(9) .
Re1 O33 1.919(4) .
Re1 O22 2.158(3) .
Re1 O21 2.207(4) 5_556
S2 O21 1.461(4) .
S2 O21 1.461(4) 3_556
S2 O22 1.473(4) 3_556
S2 O22 1.473(4) .
S3 O31 1.410(6) .
S3 O32 1.422(5) .
S3 O33 1.559(4) 6_557
S3 O33 1.559(4) .
O13 Re1 1.8655(9) 3_556
O21 Re1 2.207(4) 5_556

loop_
_geom_torsion_atom_site_label_1
_geom_torsion_atom_site_label_2
_geom_torsion_atom_site_label_3
_geom_torsion_atom_site_label_4
_geom_torsion
_geom_torsion_site_symmetry_1
_geom_torsion_site_symmetry_4
O11 Re1 O13 Re1 -82.33(14) . 3_556
O12 Re1 O13 Re1 173.79(13) . 3_556
O33 Re1 O13 Re1 50.8(4) . 3_556
O22 Re1 O13 Re1 6.36(10) . 3_556
O21 Re1 O13 Re1 87.95(9) 5_556 3_556
O21 S2 O22 Re1 137.3(3) . .
O21 S2 O22 Re1 -106.2(3) 3_556 .
O22 S2 O22 Re1 15.0(2) 3_556 .
O11 Re1 O22 S2 78.6(4) . .
O12 Re1 O22 S2 -104.4(7) . .
O13 Re1 O22 S2 -21.5(3) . .
O33 Re1 O22 S2 175.2(4) . .
O21 Re1 O22 S2 -104.4(4) 5_556 .
O31 S3 O33 Re1 -140.4(4) . .
O32 S3 O33 Re1 -6.8(5) . .
O33 S3 O33 Re1 108.3(3) 6_557 .
O11 Re1 O33 S3 -94.9(4) . .
O12 Re1 O33 S3 8.5(4) . .
O13 Re1 O33 S3 131.4(4) . .
O22 Re1 O33 S3 176.0(4) . .
O21 Re1 O33 S3 94.0(4) 5_556 .
O21 S2 O21 Re1 -177.7(5) 3_556 5_556
O22 S2 O21 Re1 63.9(4) 3_556 5_556
O22 S2 O21 Re1 -58.1(4) . 5_556
